data_7020194
loop_
_publ_author_name
'Chen, Ruihong'
'Tang, Weiwei'
'Liang, Jingjing'
'Jiang, Wenqing'
'Zhang, Yong'
'Jia, Dingxian'

_publ_section_title
;
 The first \m-Ge2Se8 ligand to lanthanide(III) centers: solvothermal
 syntheses and characterizations of lanthanide selenidogermanate complexes
 with a pentadentate polyamine as a co-ligand.
;
_journal_issue 40
_journal_name_full 'Dalton transactions (Cambridge, England : 2003)'
_journal_page_first 12439
_journal_page_last 12445
_journal_paper_doi 10.1039/c2dt30960b
_journal_volume 41
_journal_year 2012
_chemical_formula_moiety 'C8 H24 Eu Ge N5 O Se4'
_chemical_formula_sum 'C8 H24 Eu Ge N5 O Se4'
_chemical_formula_weight 746.71
_chemical_name_systematic
;
?
;
_space_group_IT_number 14
_symmetry_cell_setting monoclinic
_symmetry_Int_Tables_number 14
_symmetry_space_group_name_Hall '-P 2yn'
_symmetry_space_group_name_H-M 'P 1 21/n 1'
_atom_sites_solution_hydrogens geom
_atom_sites_solution_primary direct
_atom_sites_solution_secondary difmap
_audit_creation_method SHELXL-97
_cell_angle_alpha 90.00
_cell_angle_beta 94.107(7)
_cell_angle_gamma 90.00
_cell_formula_units_Z 4
_cell_length_a 12.384(3)
_cell_length_b 11.697(3)
_cell_length_c 12.965(3)
_cell_measurement_reflns_used 4982
_cell_measurement_temperature 223(2)
_cell_measurement_theta_max 25.3
_cell_measurement_theta_min 3.1
_cell_volume 1873.2(8)
_computing_cell_refinement CrystalClear
_computing_data_collection CrystalClear
_computing_data_reduction CrystalStructure
_computing_structure_refinement 'SHELXL-97 (Sheldrick, 1997)'
_computing_structure_solution 'SHELXS-97 (Sheldrick, 1990)'
_diffrn_ambient_temperature 223(2)
_diffrn_detector_area_resol_mean 14.63
_diffrn_measured_fraction_theta_full 0.991
_diffrn_measured_fraction_theta_max 0.991
_diffrn_measurement_device_type 'Rigaku Saturn'
_diffrn_measurement_method \w
_diffrn_radiation_monochromator graphite
_diffrn_radiation_source 'fine-focus sealed tube'
_diffrn_radiation_type MoK\a
_diffrn_radiation_wavelength 0.71073
_diffrn_reflns_av_R_equivalents 0.0602
_diffrn_reflns_av_sigmaI/netI 0.0588
_diffrn_reflns_limit_h_max 14
_diffrn_reflns_limit_h_min -14
_diffrn_reflns_limit_k_max 14
_diffrn_reflns_limit_k_min -13
_diffrn_reflns_limit_l_max 15
_diffrn_reflns_limit_l_min -15
_diffrn_reflns_number 14459
_diffrn_reflns_theta_full 25.35
_diffrn_reflns_theta_max 25.35
_diffrn_reflns_theta_min 3.15
_exptl_absorpt_coefficient_mu 12.696
_exptl_absorpt_correction_T_max 0.3357
_exptl_absorpt_correction_T_min 0.1856
_exptl_absorpt_correction_type multi-scan
_exptl_absorpt_process_details 'Jacobson, R. (1998) Private communication'
_exptl_crystal_colour red
_exptl_crystal_density_diffrn 2.648
_exptl_crystal_density_method 'not measured'
_exptl_crystal_description block
_exptl_crystal_F_000 1384
_exptl_crystal_size_max 0.20
_exptl_crystal_size_mid 0.16
_exptl_crystal_size_min 0.11
_refine_diff_density_max 3.016
_refine_diff_density_min -1.747
_refine_diff_density_rms 0.190
_refine_ls_extinction_expression Fc^*^=kFc[1+0.001xFc^2^\l^3^/sin(2\q)]^-1/4^
_refine_ls_extinction_method none
_refine_ls_goodness_of_fit_ref 1.118
_refine_ls_hydrogen_treatment constr
_refine_ls_matrix_type full
_refine_ls_number_parameters 183
_refine_ls_number_reflns 3396
_refine_ls_number_restraints 3
_refine_ls_restrained_S_all 1.118
_refine_ls_R_factor_all 0.0633
_refine_ls_R_factor_gt 0.0525
_refine_ls_shift/su_max 0.000
_refine_ls_shift/su_mean 0.000
_refine_ls_structure_factor_coef Fsqd
_refine_ls_weighting_details 'calc w=1/[\s^2^(Fo^2^)+(0.1612P)^2^+72.9765P] where P=(Fo^2^+2Fc^2^)/3'
_refine_ls_weighting_scheme calc
_refine_ls_wR_factor_gt 0.1126
_refine_ls_wR_factor_ref 0.1420
_reflns_number_gt 2704
_reflns_number_total 3396
_reflns_threshold_expression >2sigma(I)
_cod_data_source_file c2dt30960b.txt
_cod_data_source_block shelxl
_cod_original_cell_volume 1873.3(7)
_cod_original_sg_symbol_H-M 'P 21/n'
_cod_database_code 7020194

loop_
_symmetry_equiv_pos_as_xyz
'x, y, z'
'-x+1/2, y+1/2, -z+1/2'
'-x, -y, -z'
'x-1/2, -y-1/2, z-1/2'

loop_
_atom_site_label
_atom_site_type_symbol
_atom_site_fract_x
_atom_site_fract_y
_atom_site_fract_z
_atom_site_U_iso_or_equiv
_atom_site_adp_type
_atom_site_occupancy
_atom_site_symmetry_multiplicity
_atom_site_calc_flag
_atom_site_refinement_flags
Ge1 Ge 0.5789(2) 0.0546(2) 0.3726(2) 0.0512(8) Uani 1 1 d .
Se1 Se 0.73656(18) -0.0484(2) 0.39661(18) 0.0403(6) Uani 1 1 d .
Se2 Se 0.4284(2) -0.0693(3) 0.3588(3) 0.0546(10) Uani 1 1 d .
Se3 Se 0.4506(3) -0.1895(3) 0.4979(3) 0.0591(10) Uani 1 1 d .
Se4 Se 0.5475(4) 0.1657(3) 0.2268(3) 0.0594(12) Uani 1 1 d .
Eu1 Eu 0.94477(9) 0.08210(9) 0.38068(8) 0.0348(5) Uani 1 1 d .
O1 O 1.0046(12) 0.0982(11) 0.5507(11) 0.033(3) Uani 1 1 d .
H1 H 1.0084 0.1663 0.5877 0.040 Uiso 1 1 calc R
N1 N 0.8413(17) 0.1688(17) 0.2179(14) 0.051(5) Uani 1 1 d D
H1A H 0.7700 0.1670 0.2271 0.061 Uiso 1 1 calc R
H1B H 0.8607 0.2426 0.2129 0.061 Uiso 1 1 calc R
N2 N 0.9675(16) -0.0341(18) 0.2138(15) 0.050(5) Uani 1 1 d D
H2 H 0.9653 -0.1093 0.2313 0.060 Uiso 1 1 calc R
N3 N 1.1460(16) 0.0636(18) 0.3346(17) 0.049(5) Uani 1 1 d .
H3 H 1.1822 0.0385 0.3938 0.058 Uiso 1 1 calc R
N4 N 1.0435(16) 0.2767(17) 0.3646(16) 0.047(5) Uani 1 1 d .
H4 H 1.0302 0.2995 0.2977 0.056 Uiso 1 1 calc R
N5 N 0.836(2) 0.254(2) 0.4455(19) 0.061(6) Uani 1 1 d .
H5A H 0.7676 0.2496 0.4166 0.073 Uiso 1 1 calc R
H5B H 0.8326 0.2473 0.5144 0.073 Uiso 1 1 calc R
C1 C 0.859(2) 0.111(2) 0.1180(17) 0.070(9) Uani 1 1 d D
H1C H 0.9216 0.1448 0.0882 0.084 Uiso 1 1 calc R
H1D H 0.7966 0.1224 0.0698 0.084 Uiso 1 1 calc R
C2 C 0.878(2) -0.014(2) 0.135(2) 0.062(7) Uani 1 1 d D
H2A H 0.8127 -0.0494 0.1575 0.075 Uiso 1 1 calc R
H2B H 0.8949 -0.0501 0.0708 0.075 Uiso 1 1 calc R
C3 C 1.071(3) -0.014(3) 0.171(2) 0.075(9) Uani 1 1 d .
H3A H 1.0736 0.0626 0.1437 0.090 Uiso 1 1 calc R
H3B H 1.0809 -0.0679 0.1157 0.090 Uiso 1 1 calc R
C4 C 1.159(2) -0.030(3) 0.258(2) 0.075(10) Uani 1 1 d .
H4A H 1.1525 -0.1044 0.2901 0.090 Uiso 1 1 calc R
H4B H 1.2303 -0.0257 0.2304 0.090 Uiso 1 1 calc R
C5 C 1.199(3) 0.173(3) 0.311(2) 0.073(9) Uani 1 1 d .
H5C H 1.2770 0.1653 0.3218 0.087 Uiso 1 1 calc R
H5D H 1.1811 0.1944 0.2398 0.087 Uiso 1 1 calc R
C6 C 1.161(2) 0.262(2) 0.381(3) 0.064(8) Uani 1 1 d .
H6A H 1.1795 0.2399 0.4518 0.076 Uiso 1 1 calc R
H6B H 1.1967 0.3333 0.3676 0.076 Uiso 1 1 calc R
C7 C 1.000(3) 0.365(2) 0.428(3) 0.074(9) Uani 1 1 d .
H7A H 1.0260 0.4386 0.4056 0.088 Uiso 1 1 calc R
H7B H 1.0270 0.3535 0.4989 0.088 Uiso 1 1 calc R
C8 C 0.881(3) 0.367(2) 0.422(3) 0.072(9) Uani 1 1 d .
H8A H 0.8539 0.3905 0.3534 0.087 Uiso 1 1 calc R
H8B H 0.8573 0.4226 0.4711 0.087 Uiso 1 1 calc R

loop_
_atom_site_aniso_label
_atom_site_aniso_U_11
_atom_site_aniso_U_22
_atom_site_aniso_U_33
_atom_site_aniso_U_23
_atom_site_aniso_U_13
_atom_site_aniso_U_12
Ge1 0.0409(15) 0.0385(14) 0.074(2) -0.0121(13) 0.0020(13) 0.0021(11)
Se1 0.0360(12) 0.0388(12) 0.0458(14) 0.0029(10) 0.0008(10) -0.0014(10)
Se2 0.0543(15) 0.0537(19) 0.0558(3) -0.0025(16) 0.0029(15) -0.0035(13)
Se3 0.0585(2) 0.0591(18) 0.0554(2) -0.0068(16) 0.0039(18) 0.0035(16)
Se4 0.0587(3) 0.0588(2) 0.0613(3) -0.0049(2) 0.0022(2) 0.0037(2)
Eu1 0.0375(7) 0.0308(7) 0.0354(7) 0.0011(4) -0.0017(5) 0.0003(4)
O1 0.042(8) 0.023(7) 0.035(8) 0.002(6) 0.002(6) 0.001(6)
N1 0.054(12) 0.046(12) 0.050(12) 0.013(10) -0.003(10) -0.001(10)
N2 0.055(13) 0.042(11) 0.047(12) -0.002(9) -0.024(10) -0.001(10)
N3 0.038(11) 0.055(13) 0.051(12) -0.011(10) -0.010(9) 0.004(9)
N4 0.052(12) 0.040(11) 0.048(12) 0.013(9) -0.001(9) 0.006(9)
N5 0.065(14) 0.059(14) 0.059(14) 0.004(11) 0.013(11) 0.014(12)
C1 0.067(19) 0.09(2) 0.045(16) -0.011(15) -0.028(14) 0.018(17)
C2 0.08(2) 0.056(17) 0.049(15) -0.013(13) -0.001(14) -0.007(15)
C3 0.10(2) 0.08(2) 0.053(18) -0.008(16) 0.033(17) 0.000(19)
C4 0.041(14) 0.14(3) 0.047(16) -0.017(18) -0.004(12) 0.034(17)
C5 0.07(2) 0.08(2) 0.057(18) 0.022(17) -0.023(15) 0.005(18)
C6 0.043(14) 0.046(15) 0.10(2) 0.018(16) -0.015(15) -0.018(12)
C7 0.065(19) 0.040(15) 0.11(3) -0.001(17) -0.013(18) 0.013(14)
C8 0.09(2) 0.036(14) 0.09(2) -0.010(15) -0.005(18) 0.016(15)

loop_
_atom_type_symbol
_atom_type_description
_atom_type_scat_dispersion_real
_atom_type_scat_dispersion_imag
_atom_type_scat_source
C C 0.0033 0.0016 'International Tables Vol C Tables 4.2.6.8 and 6.1.1.4'
H H 0.0000 0.0000 'International Tables Vol C Tables 4.2.6.8 and 6.1.1.4'
N N 0.0061 0.0033 'International Tables Vol C Tables 4.2.6.8 and 6.1.1.4'
O O 0.0106 0.0060 'International Tables Vol C Tables 4.2.6.8 and 6.1.1.4'
Ge Ge 0.1547 1.8001 'International Tables Vol C Tables 4.2.6.8 and 6.1.1.4'
Se Se -0.0929 2.2259 'International Tables Vol C Tables 4.2.6.8 and 6.1.1.4'
Eu Eu -0.1578 3.6682 'International Tables Vol C Tables 4.2.6.8 and 6.1.1.4'

loop_
_geom_angle_atom_site_label_1
_geom_angle_atom_site_label_2
_geom_angle_atom_site_label_3
_geom_angle
_geom_angle_site_symmetry_1
_geom_angle_site_symmetry_3
Se1 Ge1 Se4 119.95(17) . .
Se1 Ge1 Se3 115.42(16) . 3_656
Se4 Ge1 Se3 100.46(17) . 3_656
Se1 Ge1 Se2 110.32(15) . .
Se4 Ge1 Se2 101.45(19) . .
Se3 Ge1 Se2 107.72(16) 3_656 .
Ge1 Se1 Eu1 116.59(11) . .
Se3 Se2 Ge1 105.55(18) . .
Se2 Se3 Ge1 97.75(16) . 3_656
O1 Eu1 O1 69.5(6) . 3_756
O1 Eu1 N2 143.5(5) . .
O1 Eu1 N2 78.7(6) 3_756 .
O1 Eu1 N5 76.3(7) . .
O1 Eu1 N5 134.5(6) 3_756 .
N2 Eu1 N5 140.2(7) . .
O1 Eu1 N1 149.4(5) . .
O1 Eu1 N1 139.4(6) 3_756 .
N2 Eu1 N1 66.5(6) . .
N5 Eu1 N1 73.9(7) . .
O1 Eu1 N4 83.3(6) . .
O1 Eu1 N4 134.4(5) 3_756 .
N2 Eu1 N4 108.2(7) . .
N5 Eu1 N4 66.9(7) . .
N1 Eu1 N4 78.5(6) . .
O1 Eu1 N3 88.8(6) . .
O1 Eu1 N3 77.3(6) 3_756 .
N2 Eu1 N3 66.6(6) . .
N5 Eu1 N3 131.7(7) . .
N1 Eu1 N3 105.6(7) . .
N4 Eu1 N3 65.9(6) . .
O1 Eu1 Se1 101.3(4) . .
O1 Eu1 Se1 74.2(4) 3_756 .
N2 Eu1 Se1 86.3(5) . .
N5 Eu1 Se1 84.4(6) . .
N1 Eu1 Se1 83.0(5) . .
N4 Eu1 Se1 149.1(4) . .
N3 Eu1 Se1 143.9(5) . .
O1 Eu1 Eu1 35.4(3) . 3_756
O1 Eu1 Eu1 34.1(3) 3_756 3_756
N2 Eu1 Eu1 111.1(4) . 3_756
N5 Eu1 Eu1 107.0(5) . 3_756
N1 Eu1 Eu1 169.9(5) . 3_756
N4 Eu1 Eu1 111.3(4) . 3_756
N3 Eu1 Eu1 81.4(5) . 3_756
Se1 Eu1 Eu1 87.03(6) . 3_756
Eu1 O1 Eu1 110.5(6) . 3_756
Eu1 O1 H1 124.8 . .
Eu1 O1 H1 124.8 3_756 .
C1 N1 Eu1 115.8(14) . .
C1 N1 H1A 108.3 . .
Eu1 N1 H1A 108.3 . .
C1 N1 H1B 108.3 . .
Eu1 N1 H1B 108.3 . .
H1A N1 H1B 107.4 . .
C3 N2 C2 111(2) . .
C3 N2 Eu1 112.7(16) . .
C2 N2 Eu1 112.1(16) . .
C3 N2 H2 106.9 . .
C2 N2 H2 106.9 . .
Eu1 N2 H2 106.9 . .
C5 N3 C4 115(2) . .
C5 N3 Eu1 114.8(17) . .
C4 N3 Eu1 111.5(15) . .
C5 N3 H3 104.7 . .
C4 N3 H3 104.7 . .
Eu1 N3 H3 104.7 . .
C7 N4 C6 114(2) . .
C7 N4 Eu1 112.6(17) . .
C6 N4 Eu1 110.5(14) . .
C7 N4 H4 106.2 . .
C6 N4 H4 106.2 . .
Eu1 N4 H4 106.2 . .
C8 N5 Eu1 114.4(18) . .
C8 N5 H5A 108.7 . .
Eu1 N5 H5A 108.7 . .
C8 N5 H5B 108.7 . .
Eu1 N5 H5B 108.7 . .
H5A N5 H5B 107.6 . .
N1 C1 C2 110(2) . .
N1 C1 H1C 109.6 . .
C2 C1 H1C 109.6 . .
N1 C1 H1D 109.6 . .
C2 C1 H1D 109.6 . .
H1C C1 H1D 108.2 . .
N2 C2 C1 111.0(19) . .
N2 C2 H2A 109.4 . .
C1 C2 H2A 109.4 . .
N2 C2 H2B 109.4 . .
C1 C2 H2B 109.4 . .
H2A C2 H2B 108.0 . .
N2 C3 C4 108(2) . .
N2 C3 H3A 110.1 . .
C4 C3 H3A 110.1 . .
N2 C3 H3B 110.1 . .
C4 C3 H3B 110.1 . .
H3A C3 H3B 108.4 . .
N3 C4 C3 107(2) . .
N3 C4 H4A 110.4 . .
C3 C4 H4A 110.4 . .
N3 C4 H4B 110.4 . .
C3 C4 H4B 110.4 . .
H4A C4 H4B 108.6 . .
C6 C5 N3 109(3) . .
C6 C5 H5C 110.0 . .
N3 C5 H5C 110.0 . .
C6 C5 H5D 110.0 . .
N3 C5 H5D 110.0 . .
H5C C5 H5D 108.4 . .
N4 C6 C5 111(2) . .
N4 C6 H6A 109.4 . .
C5 C6 H6A 109.4 . .
N4 C6 H6B 109.4 . .
C5 C6 H6B 109.4 . .
H6A C6 H6B 108.0 . .
N4 C7 C8 113(2) . .
N4 C7 H7A 108.9 . .
C8 C7 H7A 108.9 . .
N4 C7 H7B 108.9 . .
C8 C7 H7B 108.9 . .
H7A C7 H7B 107.7 . .
C7 C8 N5 112(2) . .
C7 C8 H8A 109.3 . .
N5 C8 H8A 109.3 . .
C7 C8 H8B 109.3 . .
N5 C8 H8B 109.3 . .
H8A C8 H8B 107.9 . .

loop_
_geom_bond_atom_site_label_1
_geom_bond_atom_site_label_2
_geom_bond_distance
_geom_bond_site_symmetry_2
Ge1 Se1 2.297(4) .
Ge1 Se4 2.303(5) .
Ge1 Se3 2.351(4) 3_656
Ge1 Se2 2.358(4) .
Se1 Eu1 3.017(3) .
Se2 Se3 2.287(5) .
Se3 Ge1 2.351(4) 3_656
Eu1 O1 2.282(14) .
Eu1 O1 2.356(13) 3_756
Eu1 N2 2.59(2) .
Eu1 N5 2.59(2) .
Eu1 N1 2.596(19) .
Eu1 N4 2.60(2) .
Eu1 N3 2.61(2) .
Eu1 Eu1 3.811(2) 3_756
O1 Eu1 2.356(13) 3_756
O1 H1 0.9300 .
N1 C1 1.490(18) .
N1 H1A 0.9000 .
N1 H1B 0.9000 .
N2 C3 1.45(4) .
N2 C2 1.467(18) .
N2 H2 0.9100 .
N3 C5 1.48(4) .
N3 C4 1.50(4) .
N3 H3 0.9100 .
N4 C7 1.44(4) .
N4 C6 1.46(3) .
N4 H4 0.9100 .
N5 C8 1.48(4) .
N5 H5A 0.9000 .
N5 H5B 0.9000 .
C1 C2 1.503(18) .
C1 H1C 0.9700 .
C1 H1D 0.9700 .
C2 H2A 0.9700 .
C2 H2B 0.9700 .
C3 C4 1.52(4) .
C3 H3A 0.9700 .
C3 H3B 0.9700 .
C4 H4A 0.9700 .
C4 H4B 0.9700 .
C5 C6 1.47(4) .
C5 H5C 0.9700 .
C5 H5D 0.9700 .
C6 H6A 0.9700 .
C6 H6B 0.9700 .
C7 C8 1.47(4) .
C7 H7A 0.9700 .
C7 H7B 0.9700 .
C8 H8A 0.9700 .
C8 H8B 0.9700 .

loop_
_geom_hbond_atom_site_label_D
_geom_hbond_atom_site_label_H
_geom_hbond_atom_site_label_A
_geom_hbond_distance_DH
_geom_hbond_distance_HA
_geom_hbond_distance_DA
_geom_hbond_angle_DHA
_geom_hbond_site_symmetry_A
O1 H1 Se4 0.93 2.69 3.599(14) 166.7 4_666
N1 H1A Se4 0.90 2.76 3.65(2) 172.2 .
N1 H1B Se1 0.90 3.03 3.72(2) 135.1 2_655
N2 H2 Se4 0.91 2.69 3.60(2) 176.7 2_645
N3 H3 Se1 0.91 2.83 3.68(2) 156.4 3_756
N4 H4 Se2 0.91 2.62 3.45(2) 151.1 2_655

loop_
_geom_torsion_atom_site_label_1
_geom_torsion_atom_site_label_2
_geom_torsion_atom_site_label_3
_geom_torsion_atom_site_label_4
_geom_torsion
_geom_torsion_site_symmetry_1
_geom_torsion_site_symmetry_4
Se4 Ge1 Se1 Eu1 52.6(2) . .
Se3 Ge1 Se1 Eu1 -67.8(2) 3_656 .
Se2 Ge1 Se1 Eu1 169.87(14) . .
Se1 Ge1 Se2 Se3 50.4(2) . .
Se4 Ge1 Se2 Se3 178.61(17) . .
Se3 Ge1 Se2 Se3 -76.4(2) 3_656 .
Ge1 Se2 Se3 Ge1 69.11(19) . 3_656
Ge1 Se1 Eu1 O1 104.1(4) . .
Ge1 Se1 Eu1 O1 168.8(4) . 3_756
Ge1 Se1 Eu1 N2 -111.9(4) . .
Ge1 Se1 Eu1 N5 29.3(6) . .
Ge1 Se1 Eu1 N1 -45.1(5) . .
Ge1 Se1 Eu1 N4 8.3(9) . .
Ge1 Se1 Eu1 N3 -152.2(8) . .
Ge1 Se1 Eu1 Eu1 136.70(13) . 3_756
O1 Eu1 O1 Eu1 0.0 3_756 3_756
N2 Eu1 O1 Eu1 -31.0(13) . 3_756
N5 Eu1 O1 Eu1 149.5(8) . 3_756
N1 Eu1 O1 Eu1 163.6(10) . 3_756
N4 Eu1 O1 Eu1 -142.8(7) . 3_756
N3 Eu1 O1 Eu1 -76.9(7) . 3_756
Se1 Eu1 O1 Eu1 68.2(5) . 3_756
O1 Eu1 N1 C1 165.4(17) . .
O1 Eu1 N1 C1 -39(2) 3_756 .
N2 Eu1 N1 C1 -5.2(18) . .
N5 Eu1 N1 C1 180(2) . .
N4 Eu1 N1 C1 110.7(19) . .
N3 Eu1 N1 C1 50.0(19) . .
Se1 Eu1 N1 C1 -94.2(18) . .
Eu1 Eu1 N1 C1 -84(3) 3_756 .
O1 Eu1 N2 C3 -70(2) . .
O1 Eu1 N2 C3 -99.1(19) 3_756 .
N5 Eu1 N2 C3 110(2) . .
N1 Eu1 N2 C3 102(2) . .
N4 Eu1 N2 C3 34(2) . .
N3 Eu1 N2 C3 -18.2(19) . .
Se1 Eu1 N2 C3 -173.7(19) . .
Eu1 Eu1 N2 C3 -88.3(19) 3_756 .
O1 Eu1 N2 C2 164.5(15) . .
O1 Eu1 N2 C2 135.1(18) 3_756 .
N5 Eu1 N2 C2 -16(2) . .
N1 Eu1 N2 C2 -23.5(17) . .
N4 Eu1 N2 C2 -91.6(18) . .
N3 Eu1 N2 C2 -144.0(19) . .
Se1 Eu1 N2 C2 60.5(17) . .
Eu1 Eu1 N2 C2 145.9(16) 3_756 .
O1 Eu1 N3 C5 -91.0(17) . .
O1 Eu1 N3 C5 -160.3(18) 3_756 .
N2 Eu1 N3 C5 116.7(18) . .
N5 Eu1 N3 C5 -21(2) . .
N1 Eu1 N3 C5 61.6(18) . .
N4 Eu1 N3 C5 -7.8(17) . .
Se1 Eu1 N3 C5 161.4(14) . .
Eu1 Eu1 N3 C5 -125.8(17) 3_756 .
O1 Eu1 N3 C4 135.7(19) . .
O1 Eu1 N3 C4 66.4(19) 3_756 .
N2 Eu1 N3 C4 -16.6(18) . .
N5 Eu1 N3 C4 -153.9(18) . .
N1 Eu1 N3 C4 -71.7(19) . .
N4 Eu1 N3 C4 -141(2) . .
Se1 Eu1 N3 C4 28(2) . .
Eu1 Eu1 N3 C4 100.9(19) 3_756 .
O1 Eu1 N4 C7 -60.4(18) . .
O1 Eu1 N4 C7 -113.0(18) 3_756 .
N2 Eu1 N4 C7 155.1(17) . .
N5 Eu1 N4 C7 17.5(17) . .
N1 Eu1 N4 C7 94.8(18) . .
N3 Eu1 N4 C7 -152.1(19) . .
Se1 Eu1 N4 C7 40(2) . .
Eu1 Eu1 N4 C7 -82.5(18) 3_756 .
O1 Eu1 N4 C6 68.8(18) . .
O1 Eu1 N4 C6 16(2) 3_756 .
N2 Eu1 N4 C6 -75.6(19) . .
N5 Eu1 N4 C6 147(2) . .
N1 Eu1 N4 C6 -135.9(19) . .
N3 Eu1 N4 C6 -22.8(18) . .
Se1 Eu1 N4 C6 169.6(15) . .
Eu1 Eu1 N4 C6 46.7(19) 3_756 .
O1 Eu1 N5 C8 98(2) . .
O1 Eu1 N5 C8 139.6(18) 3_756 .
N2 Eu1 N5 C8 -82(2) . .
N1 Eu1 N5 C8 -75(2) . .
N4 Eu1 N5 C8 9.3(19) . .
N3 Eu1 N5 C8 22(2) . .
Se1 Eu1 N5 C8 -159(2) . .
Eu1 Eu1 N5 C8 115.7(19) 3_756 .
Eu1 N1 C1 C2 32(3) . .
C3 N2 C2 C1 -76(3) . .
Eu1 N2 C2 C1 51(3) . .
N1 C1 C2 N2 -55(3) . .
C2 N2 C3 C4 177(2) . .
Eu1 N2 C3 C4 51(3) . .
C5 N3 C4 C3 -85(3) . .
Eu1 N3 C4 C3 48(3) . .
N2 C3 C4 N3 -66(3) . .
C4 N3 C5 C6 169(2) . .
Eu1 N3 C5 C6 37(3) . .
C7 N4 C6 C5 -178(2) . .
Eu1 N4 C6 C5 54(3) . .
N3 C5 C6 N4 -61(3) . .
C6 N4 C7 C8 -171(3) . .
Eu1 N4 C7 C8 -44(3) . .
N4 C7 C8 N5 53(4) . .
Eu1 N5 C8 C7 -35(3) . .
